data_7130080
loop_
_publ_author_name
'Shimada, Shigeru'
'Yin, Shuang-Feng'
'Choe, Yoong-Kee'

_publ_section_title
;
 Synthesis, Structure and Properties of Trivalent and Pentavalent
 Tricarbabismatranes
;
_journal_name_full 'Chemical Communications'
_journal_paper_doi 10.1039/D2CC00751G
_journal_year 2022
_chemical_formula_moiety 'C21 H18 Bi Cl2 N'
_chemical_formula_sum 'C21 H18 Bi Cl2 N'
_chemical_formula_weight 564.24
_space_group_crystal_system triclinic
_space_group_IT_number 2
_space_group_name_Hall '-P 1'
_space_group_name_H-M_alt 'P -1'
_atom_sites_solution_hydrogens geom
_atom_sites_solution_primary dual
_audit_creation_date 2021-11-09
_audit_creation_method
;
Olex2 1.5
(compiled 2021.10.07 svn.r9718050b for OlexSys, GUI svn.r6410)
;
_audit_update_record
;
2022-01-24 deposited with the CCDC.	2022-05-11 downloaded from the CCDC.
;
_cell_angle_alpha 81.331(2)
_cell_angle_beta 87.085(2)
_cell_angle_gamma 86.766(2)
_cell_formula_units_Z 2
_cell_length_a 8.3127(2)
_cell_length_b 9.8342(2)
_cell_length_c 11.5270(2)
_cell_measurement_reflns_used 5558
_cell_measurement_temperature 153
_cell_measurement_theta_max 28.7460
_cell_measurement_theta_min 2.0970
_cell_volume 929.21(3)
_computing_cell_refinement 'CrysAlisPro 1.171.40.67a (Rigaku OD, 2019)'
_computing_data_collection 'CrysAlisPro 1.171.40.67a (Rigaku OD, 2019)'
_computing_data_reduction 'CrysAlisPro 1.171.40.67a (Rigaku OD, 2019)'
_computing_molecular_graphics 'Olex2 1.5 (Dolomanov et al., 2009)'
_computing_publication_material 'Olex2 1.5 (Dolomanov et al., 2009)'
_computing_structure_refinement 'SHELXL 2018/3 (Sheldrick, 2015)'
_computing_structure_solution 'SHELXT 2018/2 (Sheldrick, 2018)'
_diffrn_ambient_temperature 153
_diffrn_detector 'Bruker APEX area detector'
_diffrn_detector_area_resol_mean 8.366
_diffrn_detector_type 'CCD area detector'
_diffrn_measured_fraction_theta_full 0.993
_diffrn_measured_fraction_theta_max 0.982
_diffrn_measurement_details
;
List of Runs (angles in degrees, time in seconds):

 # Type Start End Width t~exp~ \w \q \k \f Frames
#--------------------------------------------------------------------------
 1 \w 2.33 183.94 0.30 4.99 -- 28.00 73.57 -25.67 606
 2 \w 2.33 132.69 0.30 4.99 -- 28.00 73.57 64.33 435
 3 \w 2.33 71.26 0.30 4.99 -- 28.00 73.57 154.33 230
 4 \w 2.33 17.31 0.30 4.99 -- 28.00 73.57 -25.67 50
;
_diffrn_measurement_device 'three-circle diffractometer'
_diffrn_measurement_device_type 'Bruker SMART APEX area detector'
_diffrn_measurement_method 'phi and omega scans'
_diffrn_orient_matrix_type 'CrysAlisPro convention (1999,Acta A55,543-557)'
_diffrn_orient_matrix_UB_11 0.0065984000
_diffrn_orient_matrix_UB_12 -0.0130456000
_diffrn_orient_matrix_UB_13 -0.0589625000
_diffrn_orient_matrix_UB_21 -0.0000014000
_diffrn_orient_matrix_UB_22 0.0718271000
_diffrn_orient_matrix_UB_23 -0.0200360000
_diffrn_orient_matrix_UB_31 0.0852868000
_diffrn_orient_matrix_UB_32 -0.0026067000
_diffrn_orient_matrix_UB_33 0.0018803000
_diffrn_radiation_monochromator graphite
_diffrn_radiation_probe x-ray
_diffrn_radiation_type 'Mo K\a'
_diffrn_radiation_wavelength 0.71073
_diffrn_reflns_av_R_equivalents 0.0111
_diffrn_reflns_av_unetI/netI 0.0183
_diffrn_reflns_Laue_measured_fraction_full 0.993
_diffrn_reflns_Laue_measured_fraction_max 0.982
_diffrn_reflns_limit_h_max 10
_diffrn_reflns_limit_h_min -10
_diffrn_reflns_limit_k_max 11
_diffrn_reflns_limit_k_min -12
_diffrn_reflns_limit_l_max 14
_diffrn_reflns_limit_l_min -13
_diffrn_reflns_number 5574
_diffrn_reflns_point_group_measured_fraction_full 0.993
_diffrn_reflns_point_group_measured_fraction_max 0.982
_diffrn_reflns_theta_full 25.242
_diffrn_reflns_theta_max 26.367
_diffrn_reflns_theta_min 1.789
_diffrn_source 'Bruker TXS fine-focus rotating anode'
_diffrn_source_type 'Enhance (Mo) X-ray Source'
_exptl_absorpt_coefficient_mu 9.778
_exptl_absorpt_correction_T_max 1.00000
_exptl_absorpt_correction_T_min 0.57533
_exptl_absorpt_correction_type multi-scan
_exptl_absorpt_process_details
;
CrysAlisPro 1.171.40.67a (Rigaku Oxford Diffraction, 2019)
Empirical absorption correction using spherical harmonics,
 implemented in SCALE3 ABSPACK scaling algorithm.
;
_exptl_crystal_colour colourless
_exptl_crystal_colour_primary colourless
_exptl_crystal_density_diffrn 2.017
_exptl_crystal_description prism
_exptl_crystal_F_000 536
_exptl_crystal_size_max 0.25
_exptl_crystal_size_mid 0.07
_exptl_crystal_size_min 0.035
_refine_diff_density_max 0.950
_refine_diff_density_min -0.571
_refine_diff_density_rms 0.115
_refine_ls_extinction_method none
_refine_ls_goodness_of_fit_ref 1.041
_refine_ls_hydrogen_treatment constr
_refine_ls_matrix_type full
_refine_ls_number_parameters 226
_refine_ls_number_reflns 3747
_refine_ls_number_restraints 0
_refine_ls_restrained_S_all 1.041
_refine_ls_R_factor_all 0.0222
_refine_ls_R_factor_gt 0.0213
_refine_ls_shift/su_max 0.001
_refine_ls_shift/su_mean 0.000
_refine_ls_structure_factor_coef Fsqd
_refine_ls_weighting_details 'w=1/[\s^2^(Fo^2^)+(0.0291P)^2^+2.3093P] where P=(Fo^2^+2Fc^2^)/3'
_refine_ls_weighting_scheme calc
_refine_ls_wR_factor_gt 0.0524
_refine_ls_wR_factor_ref 0.0528
_reflns_Friedel_coverage 0.000
_reflns_number_gt 3636
_reflns_number_total 3747
_reflns_threshold_expression 'I > 2\s(I)'
_cod_data_source_file d2cc00751g2.cif
_cod_data_source_block Compound9
_cod_database_code 7130080
_shelx_shelxl_version_number 2018/3
_chemical_oxdiff_formula C21H18Bi1Cl2N1
_chemical_oxdiff_usercomment Bismatrane_SO2Cl2
_shelx_space_group_comment
;
The symmetry employed for this shelxl refinement is uniquely defined
by the following loop, which should always be used as a source of
symmetry information in preference to the above space-group names.
They are only intended as comments.
;
_olex2_refinement_description
;
1. Fixed Uiso
 At 1.2 times of:
  All C(H) groups, All C(H,H) groups
2.a Secondary CH2 refined with riding coordinates:
 C7(H7A,H7B), C8(H8A,H8B), C15(H15A,H15B)
2.b Aromatic/amide H refined with riding coordinates:
 C2(H2), C3(H3), C4(H4), C5(H5), C10(H10), C11(H11), C12(H12), C13(H13),
 C18(H18), C19(H19), C20(H20), C21(H21)
;
_olex2_submission_special_instructions 'No special instructions were received'
_oxdiff_exptl_absorpt_empirical_details
;
Empirical correction (ABSPACK) includes:
- Absorption correction using spherical harmonics
- Frame scaling
;
_oxdiff_exptl_absorpt_empirical_full_max 1.788
_oxdiff_exptl_absorpt_empirical_full_min 0.686

loop_
_space_group_symop_operation_xyz
'x, y, z'
'-x, -y, -z'

loop_
_atom_site_label
_atom_site_type_symbol
_atom_site_fract_x
_atom_site_fract_y
_atom_site_fract_z
_atom_site_U_iso_or_equiv
_atom_site_adp_type
_atom_site_occupancy
_atom_site_site_symmetry_order
_atom_site_calc_flag
_atom_site_refinement_flags_posn
_atom_site_refinement_flags_adp
_atom_site_refinement_flags_occupancy
_atom_site_disorder_assembly
_atom_site_disorder_group
Bi1 Bi 0.44175(2) 0.49307(2) 0.71389(2) 0.01857(6) Uani 1 1 d . . . . .
Cl1 Cl 0.16992(13) 0.37061(11) 0.71482(10) 0.0332(2) Uani 1 1 d . . . . .
Cl2 Cl 0.79209(12) 0.82765(10) 0.97427(8) 0.02444(19) Uani 1 1 d . . . . .
N1 N 0.6155(4) 0.7016(3) 0.6993(3) 0.0167(6) Uani 1 1 d . . . . .
C1 C 0.3757(4) 0.6386(4) 0.5505(3) 0.0196(7) Uani 1 1 d . . . . .
C2 C 0.2390(5) 0.6320(4) 0.4882(4) 0.0230(8) Uani 1 1 d . . . . .
H2 H 0.167077 0.563404 0.513069 0.028 Uiso 1 1 calc R U . . .
C3 C 0.2082(5) 0.7268(4) 0.3888(4) 0.0258(9) Uani 1 1 d . . . . .
H3 H 0.116234 0.721468 0.347419 0.031 Uiso 1 1 calc R U . . .
C4 C 0.3143(5) 0.8290(4) 0.3517(4) 0.0254(8) Uani 1 1 d . . . . .
H4 H 0.291833 0.894075 0.286485 0.031 Uiso 1 1 calc R U . . .
C5 C 0.4545(5) 0.8352(4) 0.4110(4) 0.0239(8) Uani 1 1 d . . . . .
H5 H 0.526814 0.903110 0.384601 0.029 Uiso 1 1 calc R U . . .
C6 C 0.4865(4) 0.7391(4) 0.5105(3) 0.0181(7) Uani 1 1 d . . . . .
C7 C 0.6414(4) 0.7433(4) 0.5718(3) 0.0188(7) Uani 1 1 d . . . . .
H7A H 0.722710 0.681726 0.541357 0.023 Uiso 1 1 calc R U . . .
H7B H 0.679951 0.835827 0.556628 0.023 Uiso 1 1 calc R U . . .
C8 C 0.5134(5) 0.8060(4) 0.7524(3) 0.0190(7) Uani 1 1 d . . . . .
H8A H 0.445230 0.856681 0.693105 0.023 Uiso 1 1 calc R U . . .
H8B H 0.581795 0.870768 0.778918 0.023 Uiso 1 1 calc R U . . .
C9 C 0.4088(4) 0.7422(4) 0.8545(3) 0.0198(7) Uani 1 1 d . . . . .
C10 C 0.3674(5) 0.8141(4) 0.9475(4) 0.0245(8) Uani 1 1 d . . . . .
H10 H 0.414634 0.896809 0.950954 0.029 Uiso 1 1 calc R U . . .
C11 C 0.2565(5) 0.7638(5) 1.0351(4) 0.0297(9) Uani 1 1 d . . . . .
H11 H 0.229751 0.812418 1.097131 0.036 Uiso 1 1 calc R U . . .
C12 C 0.1856(5) 0.6409(5) 1.0299(4) 0.0302(9) Uani 1 1 d . . . . .
H12 H 0.109460 0.607659 1.087578 0.036 Uiso 1 1 calc R U . . .
C13 C 0.2284(5) 0.5674(4) 0.9384(4) 0.0266(9) Uani 1 1 d . . . . .
H13 H 0.182716 0.483712 0.936087 0.032 Uiso 1 1 calc R U . . .
C14 C 0.3392(5) 0.6178(4) 0.8501(3) 0.0207(8) Uani 1 1 d . . . . .
C15 C 0.7692(4) 0.6661(4) 0.7603(3) 0.0192(7) Uani 1 1 d . . . . .
H15A H 0.823621 0.588806 0.728897 0.023 Uiso 1 1 calc R U . . .
H15B H 0.743555 0.636007 0.842932 0.023 Uiso 1 1 calc R U . . .
C16 C 0.8850(4) 0.7810(4) 0.7504(3) 0.0190(7) Uani 1 1 d . . . . .
C17 C 0.9023(5) 0.8612(4) 0.8385(3) 0.0202(7) Uani 1 1 d . . . . .
C18 C 1.0058(5) 0.9673(4) 0.8245(4) 0.0260(9) Uani 1 1 d . . . . .
H18 H 1.013870 1.019676 0.884583 0.031 Uiso 1 1 calc R U . . .
C19 C 1.0981(5) 0.9964(4) 0.7210(4) 0.0289(9) Uani 1 1 d . . . . .
H19 H 1.166858 1.069096 0.710692 0.035 Uiso 1 1 calc R U . . .
C20 C 1.0868(5) 0.9166(5) 0.6337(4) 0.0279(9) Uani 1 1 d . . . . .
H20 H 1.149667 0.934399 0.564485 0.034 Uiso 1 1 calc R U . . .
C21 C 0.9827(4) 0.8104(4) 0.6483(4) 0.0237(8) Uani 1 1 d . . . . .
H21 H 0.977339 0.756861 0.588732 0.028 Uiso 1 1 calc R U . . .

loop_
_atom_site_aniso_label
_atom_site_aniso_U_11
_atom_site_aniso_U_22
_atom_site_aniso_U_33
_atom_site_aniso_U_23
_atom_site_aniso_U_13
_atom_site_aniso_U_12
Bi1 0.02257(8) 0.01537(8) 0.01832(8) -0.00329(5) 0.00114(5) -0.00555(5)
Cl1 0.0335(5) 0.0347(6) 0.0339(5) -0.0082(4) 0.0054(4) -0.0225(4)
Cl2 0.0272(5) 0.0312(5) 0.0179(4) -0.0107(4) -0.0034(4) -0.0069(4)
N1 0.0208(15) 0.0164(15) 0.0131(14) -0.0028(12) -0.0015(12) -0.0017(12)
C1 0.0189(18) 0.0187(18) 0.0225(19) -0.0081(15) -0.0002(14) 0.0003(14)
C2 0.0185(18) 0.0229(19) 0.029(2) -0.0095(16) 0.0009(15) -0.0029(15)
C3 0.023(2) 0.029(2) 0.029(2) -0.0105(17) -0.0098(16) -0.0015(16)
C4 0.031(2) 0.025(2) 0.0205(19) -0.0028(16) -0.0073(16) 0.0005(17)
C5 0.027(2) 0.0197(19) 0.025(2) -0.0003(16) -0.0024(16) -0.0047(15)
C6 0.0203(18) 0.0189(18) 0.0161(17) -0.0054(14) 0.0016(14) -0.0031(14)
C7 0.0190(18) 0.0205(18) 0.0171(18) -0.0014(14) 0.0015(14) -0.0077(14)
C8 0.0229(19) 0.0171(17) 0.0178(17) -0.0032(14) -0.0039(14) -0.0027(14)
C9 0.0179(18) 0.0241(19) 0.0178(18) -0.0052(15) -0.0027(14) 0.0027(14)
C10 0.029(2) 0.021(2) 0.025(2) -0.0088(16) -0.0046(16) 0.0039(16)
C11 0.036(2) 0.035(2) 0.0183(19) -0.0082(17) -0.0018(17) 0.0114(19)
C12 0.032(2) 0.034(2) 0.021(2) 0.0043(17) 0.0003(17) 0.0072(18)
C13 0.026(2) 0.028(2) 0.025(2) 0.0020(17) 0.0006(16) -0.0033(16)
C14 0.0248(19) 0.0205(18) 0.0167(17) -0.0029(15) -0.0008(15) -0.0004(15)
C15 0.0208(18) 0.0164(17) 0.0206(18) -0.0028(14) -0.0038(14) 0.0005(14)
C16 0.0180(17) 0.0188(18) 0.0204(18) -0.0030(15) -0.0061(14) 0.0022(14)
C17 0.0195(18) 0.0211(18) 0.0206(18) -0.0035(15) -0.0072(14) 0.0003(14)
C18 0.0228(19) 0.026(2) 0.032(2) -0.0107(17) -0.0113(16) 0.0015(16)
C19 0.0186(19) 0.026(2) 0.042(3) -0.0035(19) -0.0075(17) -0.0015(16)
C20 0.0188(19) 0.037(2) 0.028(2) -0.0049(18) -0.0024(16) -0.0019(17)
C21 0.0163(18) 0.033(2) 0.024(2) -0.0099(17) -0.0040(15) -0.0008(15)

loop_
_atom_type_symbol
_atom_type_description
_atom_type_scat_dispersion_real
_atom_type_scat_dispersion_imag
_atom_type_scat_source
C C 0.0033 0.0016 'International Tables Vol C Tables 4.2.6.8 and 6.1.1.4'
H H 0.0000 0.0000 'International Tables Vol C Tables 4.2.6.8 and 6.1.1.4'
N N 0.0061 0.0033 'International Tables Vol C Tables 4.2.6.8 and 6.1.1.4'
Cl Cl 0.1484 0.1585 'International Tables Vol C Tables 4.2.6.8 and 6.1.1.4'
Bi Bi -4.1077 10.2566 'International Tables Vol C Tables 4.2.6.8 and 6.1.1.4'

loop_
_geom_angle_atom_site_label_1
_geom_angle_atom_site_label_2
_geom_angle_atom_site_label_3
_geom_angle
_geom_angle_site_symmetry_1
_geom_angle_site_symmetry_3
_geom_angle_publ_flag
N1 Bi1 Cl1 154.57(8) . . ?
C1 Bi1 Cl1 90.84(10) . . ?
C1 Bi1 N1 72.27(12) . . ?
C14 Bi1 Cl1 90.94(10) . . ?
C14 Bi1 N1 73.78(12) . . ?
C14 Bi1 C1 99.23(13) . . ?
C7 N1 Bi1 103.5(2) . . ?
C7 N1 C8 111.2(3) . . ?
C7 N1 C15 112.6(3) . . ?
C8 N1 Bi1 105.0(2) . . ?
C8 N1 C15 112.4(3) . . ?
C15 N1 Bi1 111.6(2) . . ?
C2 C1 Bi1 124.9(3) . . ?
C2 C1 C6 119.5(4) . . ?
C6 C1 Bi1 115.6(3) . . ?
C1 C2 H2 119.7 . . ?
C1 C2 C3 120.7(4) . . ?
C3 C2 H2 119.7 . . ?
C2 C3 H3 120.0 . . ?
C4 C3 C2 119.9(4) . . ?
C4 C3 H3 120.0 . . ?
C3 C4 H4 119.8 . . ?
C3 C4 C5 120.4(4) . . ?
C5 C4 H4 119.8 . . ?
C4 C5 H5 120.1 . . ?
C4 C5 C6 119.8(4) . . ?
C6 C5 H5 120.1 . . ?
C1 C6 C7 120.8(3) . . ?
C5 C6 C1 119.7(3) . . ?
C5 C6 C7 119.5(3) . . ?
N1 C7 C6 110.3(3) . . ?
N1 C7 H7A 109.6 . . ?
N1 C7 H7B 109.6 . . ?
C6 C7 H7A 109.6 . . ?
C6 C7 H7B 109.6 . . ?
H7A C7 H7B 108.1 . . ?
N1 C8 H8A 109.2 . . ?
N1 C8 H8B 109.2 . . ?
N1 C8 C9 112.2(3) . . ?
H8A C8 H8B 107.9 . . ?
C9 C8 H8A 109.2 . . ?
C9 C8 H8B 109.2 . . ?
C10 C9 C8 120.2(4) . . ?
C10 C9 C14 119.5(4) . . ?
C14 C9 C8 119.9(3) . . ?
C9 C10 H10 119.7 . . ?
C11 C10 C9 120.7(4) . . ?
C11 C10 H10 119.7 . . ?
C10 C11 H11 120.1 . . ?
C12 C11 C10 119.8(4) . . ?
C12 C11 H11 120.1 . . ?
C11 C12 H12 120.1 . . ?
C11 C12 C13 119.9(4) . . ?
C13 C12 H12 120.1 . . ?
C12 C13 H13 119.7 . . ?
C12 C13 C14 120.5(4) . . ?
C14 C13 H13 119.7 . . ?
C9 C14 Bi1 116.9(3) . . ?
C13 C14 Bi1 122.8(3) . . ?
C13 C14 C9 119.6(4) . . ?
N1 C15 H15A 108.4 . . ?
N1 C15 H15B 108.4 . . ?
N1 C15 C16 115.5(3) . . ?
H15A C15 H15B 107.5 . . ?
C16 C15 H15A 108.4 . . ?
C16 C15 H15B 108.4 . . ?
C17 C16 C15 123.8(3) . . ?
C17 C16 C21 116.7(4) . . ?
C21 C16 C15 119.5(3) . . ?
C16 C17 Cl2 120.6(3) . . ?
C18 C17 Cl2 117.5(3) . . ?
C18 C17 C16 121.9(4) . . ?
C17 C18 H18 120.0 . . ?
C17 C18 C19 120.1(4) . . ?
C19 C18 H18 120.0 . . ?
C18 C19 H19 120.4 . . ?
C20 C19 C18 119.3(4) . . ?
C20 C19 H19 120.4 . . ?
C19 C20 H20 119.9 . . ?
C19 C20 C21 120.3(4) . . ?
C21 C20 H20 119.9 . . ?
C16 C21 H21 119.2 . . ?
C20 C21 C16 121.7(4) . . ?
C20 C21 H21 119.2 . . ?

loop_
_geom_bond_atom_site_label_1
_geom_bond_atom_site_label_2
_geom_bond_distance
_geom_bond_site_symmetry_2
_geom_bond_publ_flag
Bi1 Cl1 2.6185(10) . ?
Bi1 N1 2.555(3) . ?
Bi1 C1 2.258(4) . ?
Bi1 C14 2.241(4) . ?
Cl2 C17 1.770(4) . ?
N1 C7 1.474(4) . ?
N1 C8 1.479(5) . ?
N1 C15 1.488(5) . ?
C1 C2 1.384(5) . ?
C1 C6 1.401(5) . ?
C2 H2 0.9300 . ?
C2 C3 1.388(6) . ?
C3 H3 0.9300 . ?
C3 C4 1.379(6) . ?
C4 H4 0.9300 . ?
C4 C5 1.390(6) . ?
C5 H5 0.9300 . ?
C5 C6 1.398(5) . ?
C6 C7 1.505(5) . ?
C7 H7A 0.9700 . ?
C7 H7B 0.9700 . ?
C8 H8A 0.9700 . ?
C8 H8B 0.9700 . ?
C8 C9 1.506(5) . ?
C9 C10 1.389(5) . ?
C9 C14 1.391(5) . ?
C10 H10 0.9300 . ?
C10 C11 1.386(6) . ?
C11 H11 0.9300 . ?
C11 C12 1.385(7) . ?
C12 H12 0.9300 . ?
C12 C13 1.387(6) . ?
C13 H13 0.9300 . ?
C13 C14 1.391(6) . ?
C15 H15A 0.9700 . ?
C15 H15B 0.9700 . ?
C15 C16 1.513(5) . ?
C16 C17 1.394(5) . ?
C16 C21 1.398(5) . ?
C17 C18 1.375(6) . ?
C18 H18 0.9300 . ?
C18 C19 1.387(7) . ?
C19 H19 0.9300 . ?
C19 C20 1.376(6) . ?
C20 H20 0.9300 . ?
C20 C21 1.380(6) . ?
C21 H21 0.9300 . ?

loop_
_geom_torsion_atom_site_label_1
_geom_torsion_atom_site_label_2
_geom_torsion_atom_site_label_3
_geom_torsion_atom_site_label_4
_geom_torsion
_geom_torsion_site_symmetry_1
_geom_torsion_site_symmetry_2
_geom_torsion_site_symmetry_3
_geom_torsion_site_symmetry_4
_geom_torsion_publ_flag
Bi1 N1 C7 C6 43.4(3) . . . . ?
Bi1 N1 C8 C9 35.8(3) . . . . ?
Bi1 N1 C15 C16 176.5(2) . . . . ?
Bi1 C1 C2 C3 179.7(3) . . . . ?
Bi1 C1 C6 C5 -178.9(3) . . . . ?
Bi1 C1 C6 C7 2.3(4) . . . . ?
Cl2 C17 C18 C19 178.5(3) . . . . ?
N1 C8 C9 C10 148.6(3) . . . . ?
N1 C8 C9 C14 -38.4(5) . . . . ?
N1 C15 C16 C17 100.4(4) . . . . ?
N1 C15 C16 C21 -80.1(4) . . . . ?
C1 C2 C3 C4 -0.1(6) . . . . ?
C1 C6 C7 N1 -35.1(5) . . . . ?
C2 C1 C6 C5 2.7(5) . . . . ?
C2 C1 C6 C7 -176.1(3) . . . . ?
C2 C3 C4 C5 1.9(6) . . . . ?
C3 C4 C5 C6 -1.4(6) . . . . ?
C4 C5 C6 C1 -1.0(6) . . . . ?
C4 C5 C6 C7 177.8(4) . . . . ?
C5 C6 C7 N1 146.1(3) . . . . ?
C6 C1 C2 C3 -2.2(6) . . . . ?
C7 N1 C8 C9 147.1(3) . . . . ?
C7 N1 C15 C16 60.5(4) . . . . ?
C8 N1 C7 C6 -68.8(4) . . . . ?
C8 N1 C15 C16 -65.9(4) . . . . ?
C8 C9 C10 C11 172.4(4) . . . . ?
C8 C9 C14 Bi1 16.5(5) . . . . ?
C8 C9 C14 C13 -172.7(4) . . . . ?
C9 C10 C11 C12 -0.2(6) . . . . ?
C10 C9 C14 Bi1 -170.4(3) . . . . ?
C10 C9 C14 C13 0.4(6) . . . . ?
C10 C11 C12 C13 1.3(6) . . . . ?
C11 C12 C13 C14 -1.6(6) . . . . ?
C12 C13 C14 Bi1 171.0(3) . . . . ?
C12 C13 C14 C9 0.8(6) . . . . ?
C14 C9 C10 C11 -0.6(6) . . . . ?
C15 N1 C7 C6 164.0(3) . . . . ?
C15 N1 C8 C9 -85.6(4) . . . . ?
C15 C16 C17 Cl2 2.7(5) . . . . ?
C15 C16 C17 C18 -178.1(3) . . . . ?
C15 C16 C21 C20 178.1(4) . . . . ?
C16 C17 C18 C19 -0.7(6) . . . . ?
C17 C16 C21 C20 -2.3(6) . . . . ?
C17 C18 C19 C20 -1.1(6) . . . . ?
C18 C19 C20 C21 1.1(6) . . . . ?
C19 C20 C21 C16 0.6(6) . . . . ?
C21 C16 C17 Cl2 -176.9(3) . . . . ?
C21 C16 C17 C18 2.3(5) . . . . ?
